data_7013036
loop_
_publ_author_name
'Carmen Soria Alvarez'
'Alan Bashall'
'Andrew D. Bond'
'Dale Cave'
'Eil\'is A. Harron'
'Richard A. Layfield'
'Marta E. G. Mosquera'
'Mary McPartlin'
'Jeremy M. Rawson'
'Paul T. Wood'
'Dominic S. Wright'

_publ_section_title
;
 Applications of manganocene in the synthesis of Mn(II) amide and imide
 cages
;
_journal_issue 15
_journal_name_full 'Dalton Trans.'
_journal_page_first 3002
_journal_page_last 3008
_journal_paper_doi 10.1039/b303727b
_journal_year 2003
_chemical_formula_sum 'C42 H40 Mn2 N4'
_chemical_formula_weight 710.66
_chemical_name_systematic
; 
? 
;
_space_group_IT_number 14
_symmetry_cell_setting monoclinic
_symmetry_space_group_name_Hall '-P 2ybc'
_symmetry_space_group_name_H-M 'P 1 21/c 1'
_atom_sites_solution_hydrogens geom
_atom_sites_solution_primary direct
_atom_sites_solution_secondary difmap
_audit_creation_method SHELXL
_cell_angle_alpha 90.00
_cell_angle_beta 93.639(14)
_cell_angle_gamma 90.00
_cell_formula_units_Z 2
_cell_length_a 14.237(3)
_cell_length_b 10.815(3)
_cell_length_c 11.813(2)
_cell_measurement_temperature 223(2)
_cell_volume 1815.2(7)
_computing_cell_refinement 'Bruker XSCANS'
_computing_data_collection 'Bruker XSCANS'
_computing_data_reduction 'Bruker XSCANS'
_computing_molecular_graphics 'Bruker SHELXTL'
_computing_publication_material 'Bruker SHELXTL'
_computing_structure_refinement 'SHELXL-93 (Sheldrick, 1993)'
_computing_structure_solution 'SHELXS-86 (Sheldrick, 1990)'
_diffrn_ambient_temperature 223(2)
_diffrn_measurement_device 'Bruker P4'
_diffrn_measurement_method theta/2theta
_diffrn_radiation_monochromator graphite
_diffrn_radiation_source 'fine-focus sealed tube'
_diffrn_radiation_type MoK\a
_diffrn_radiation_wavelength 0.71073
_diffrn_reflns_av_R_equivalents 0.0220
_diffrn_reflns_av_sigmaI/netI 0.0335
_diffrn_reflns_limit_h_max 15
_diffrn_reflns_limit_h_min -15
_diffrn_reflns_limit_k_max 1
_diffrn_reflns_limit_k_min -11
_diffrn_reflns_limit_l_max 1
_diffrn_reflns_limit_l_min -12
_diffrn_reflns_number 3301
_diffrn_reflns_theta_max 23.00
_diffrn_reflns_theta_min 2.37
_diffrn_standards_decay_% 0
_diffrn_standards_interval_count 97
_diffrn_standards_number 3
_exptl_absorpt_coefficient_mu 0.730
_exptl_absorpt_correction_T_max 1.000
_exptl_absorpt_correction_T_min 0.873
_exptl_absorpt_correction_type psi-scan
_exptl_crystal_colour 'dark res'
_exptl_crystal_density_diffrn 1.300
_exptl_crystal_F_000 740
_exptl_crystal_size_max 0.48
_exptl_crystal_size_mid 0.36
_exptl_crystal_size_min 0.20
_refine_diff_density_max 0.508
_refine_diff_density_min -0.303
_refine_diff_density_rms 0.050
_refine_ls_extinction_method none
_refine_ls_goodness_of_fit_all 1.069
_refine_ls_goodness_of_fit_obs 1.107
_refine_ls_hydrogen_treatment mixed
_refine_ls_matrix_type full
_refine_ls_number_parameters 226
_refine_ls_number_reflns 2522
_refine_ls_number_restraints 0
_refine_ls_restrained_S_all 1.069
_refine_ls_restrained_S_obs 1.107
_refine_ls_R_factor_all 0.0552
_refine_ls_R_factor_obs 0.0404
_refine_ls_shift/esd_max 0.323
_refine_ls_shift/esd_mean 0.049
_refine_ls_structure_factor_coef Fsqd
_refine_ls_weighting_details 'w=1/[\s^2^(Fo^2^)+(0.0440P)^2^+1.3501P] where P=(Fo^2^+2Fc^2^)/3'
_refine_ls_weighting_scheme calc
_refine_ls_wR_factor_all 0.0999
_refine_ls_wR_factor_obs 0.0921
_reflns_number_observed 2043
_reflns_number_total 2522
_reflns_observed_criterion >2sigma(I)
_cod_data_source_file b303727b.txt
_cod_data_source_block my491
_cod_depositor_comments
;
The following automatic conversions were performed:

'_exptl_absorpt_correction_type' tag value 'psi-scans' was replaced
with 'psi-scan' value.

Automatic conversion script
Id: cif_fix_values 1646 2011-03-28 12:23:43Z adriana 

The following automatic conversions were performed:

'_refine_ls_weighting_scheme' value 'calc
w=1/[\s^2^(Fo^2^)+(0.0440P)^2^+1.3501P] where P=(Fo^2^+2Fc^2^)/3' was
changed to 'calc'. New tag '_refine_ls_weighting_details' was
created. The value of the new tag was set to
'w=1/[\s^2^(Fo^2^)+(0.0440P)^2^+1.3501P] where P=(Fo^2^+2Fc^2^)/3'.

Automatic conversion script
Id: cif_fix_values 3143 2015-03-26 13:38:13Z robertas 
;
_cod_original_cell_volume 1815.2(6)
_cod_original_sg_symbol_H-M P2(1)/c
_cod_database_code 7013036

loop_
_symmetry_equiv_pos_as_xyz
'x, y, z'
'-x, y+1/2, -z+1/2'
'-x, -y, -z'
'x, -y-1/2, z-1/2'

loop_
_atom_site_aniso_label
_atom_site_aniso_U_11
_atom_site_aniso_U_22
_atom_site_aniso_U_33
_atom_site_aniso_U_23
_atom_site_aniso_U_13
_atom_site_aniso_U_12
Mn1 0.0366(3) 0.0305(3) 0.0360(3) 0.0111(2) -0.0004(2) -0.0013(2)
N1 0.0342(15) 0.0281(15) 0.0305(15) 0.0014(12) 0.0030(12) 0.0011(12)
N2 0.042(2) 0.034(2) 0.0268(15) -0.0020(12) -0.0066(13) -0.0019(13)
C2 0.045(2) 0.032(2) 0.037(2) -0.003(2) 0.002(2) 0.001(2)
C3 0.048(2) 0.047(2) 0.038(2) -0.007(2) -0.009(2) 0.003(2)
C4 0.042(2) 0.052(2) 0.037(2) 0.008(2) -0.007(2) 0.007(2)
C4T 0.110(5) 0.107(5) 0.090(4) 0.025(4) -0.031(4) -0.017(4)
C5 0.036(2) 0.033(2) 0.037(2) 0.003(2) 0.003(2) 0.006(2)
C6 0.031(2) 0.025(2) 0.030(2) 0.0036(14) 0.0065(14) 0.0010(14)
C7 0.036(2) 0.029(2) 0.030(2) -0.0005(14) 0.0055(14) -0.0005(15)
C8 0.048(2) 0.036(2) 0.049(2) -0.012(2) 0.002(2) 0.003(2)
C9 0.057(2) 0.030(2) 0.069(3) -0.004(2) 0.005(2) 0.009(2)
C10 0.052(2) 0.036(2) 0.065(3) 0.008(2) -0.004(2) 0.013(2)
C11 0.065(3) 0.053(2) 0.062(3) 0.023(2) 0.019(2) 0.005(2)
C12 0.068(3) 0.056(3) 0.038(2) 0.015(2) 0.002(2) -0.012(2)
C13 0.062(3) 0.061(3) 0.059(3) 0.033(2) 0.017(2) 0.011(2)
C14 0.144(5) 0.035(2) 0.053(3) 0.003(2) 0.041(3) -0.026(3)
C15 0.063(3) 0.091(4) 0.065(3) 0.046(3) -0.015(2) -0.040(3)
C1T 0.061(3) 0.085(3) 0.050(3) -0.006(2) 0.010(2) -0.019(3)
C2T 0.077(3) 0.105(4) 0.077(3) -0.005(3) 0.011(3) -0.009(3)
C3T 0.085(4) 0.090(4) 0.090(4) -0.017(4) -0.014(3) 0.003(3)
C5T 0.072(3) 0.095(4) 0.056(3) 0.017(3) -0.009(2) -0.020(3)
C6T 0.049(2) 0.080(3) 0.066(3) -0.017(3) -0.014(2) -0.017(2)
C7T 0.065(3) 0.105(4) 0.101(4) -0.038(3) -0.003(3) -0.009(3)

loop_
_atom_site_label
_atom_site_type_symbol
_atom_site_fract_x
_atom_site_fract_y
_atom_site_fract_z
_atom_site_U_iso_or_equiv
_atom_site_thermal_displace_type
_atom_site_occupancy
_atom_site_calc_flag
_atom_site_refinement_flags
_atom_site_disorder_group
Mn1 Mn 0.57523(3) 1.08185(4) -0.03579(4) 0.0345(2) Uani 1 d . .
N1 N 0.6616(2) 0.9975(2) 0.1068(2) 0.0309(6) Uani 1 d . .
N2 N 0.5514(2) 0.8873(3) -0.0574(2) 0.0346(7) Uani 1 d . .
H2N H 0.5322(24) 0.8535(32) -0.1125(29) 0.042 Uiso 1 d . .
C2 C 0.7094(2) 1.0529(3) 0.1924(3) 0.0379(8) Uani 1 d . .
H2 H 0.7011(2) 1.1384(3) 0.2023(3) 0.046 Uiso 1 calc R .
C3 C 0.7717(2) 0.9900(3) 0.2688(3) 0.0450(9) Uani 1 d . .
H3 H 0.8034(2) 1.0325(3) 0.3292(3) 0.054 Uiso 1 calc R .
C4 C 0.7857(2) 0.8669(3) 0.2547(3) 0.0440(9) Uani 1 d . .
H4 H 0.8280(2) 0.8242(3) 0.3049(3) 0.053 Uiso 1 calc R .
C4T C 0.9615(5) 0.3411(6) 0.0182(5) 0.104(2) Uani 1 d . .
H4T H 0.9525(5) 0.4032(6) -0.0371(5) 0.124 Uiso 1 calc R .
C5 C 0.7371(2) 0.8027(3) 0.1647(3) 0.0355(8) Uani 1 d . .
C6 C 0.6738(2) 0.8718(3) 0.0930(3) 0.0285(7) Uani 1 d . .
C7 C 0.6191(2) 0.8147(3) 0.0010(3) 0.0317(7) Uani 1 d . .
C8 C 0.6372(2) 0.6909(3) -0.0197(3) 0.0442(9) Uani 1 d . .
H8 H 0.6058(2) 0.6515(3) -0.0821(3) 0.053 Uiso 1 calc R .
C9 C 0.7012(3) 0.6236(3) 0.0506(3) 0.0521(10) Uani 1 d . .
H9 H 0.7114(3) 0.5398(3) 0.0342(3) 0.063 Uiso 1 calc R .
C10 C 0.7494(3) 0.6754(3) 0.1419(3) 0.0514(10) Uani 1 d . .
H10 H 0.7903(3) 0.6272(3) 0.1893(3) 0.062 Uiso 1 calc R .
C11 C 0.6795(3) 1.1383(4) -0.1900(4) 0.0592(11) Uani 1 d . .
C12 C 0.5886(3) 1.1607(4) -0.2344(3) 0.0544(10) Uani 1 d . .
C13 C 0.5500(3) 1.2534(4) -0.1739(4) 0.0601(11) Uani 1 d . .
C14 C 0.6169(4) 1.2906(4) -0.0898(4) 0.076(2) Uani 1 d . .
C15 C 0.6984(3) 1.2177(5) -0.1006(4) 0.0737(15) Uani 1 d . .
H11 H 0.7207 1.0664 -0.2299 0.100(16) Uiso 1 d . .
H12 H 0.5608 1.1013 -0.3034 0.101(16) Uiso 1 d . .
H13 H 0.4811 1.2951 -0.1795 0.091(14) Uiso 1 d . .
H14 H 0.6010 1.3650 -0.0445 0.091(15) Uiso 1 d . .
H15 H 0.7616 1.2213 -0.0450 0.109(16) Uiso 1 d . .
C1T C 0.9896(3) 0.1576(5) 0.1772(3) 0.0651(12) Uani 1 d . .
H1T H 0.9983(3) 0.0947(5) 0.2318(3) 0.078 Uiso 1 calc R .
C2T C 0.9253(4) 0.2484(6) 0.1912(5) 0.0862(15) Uani 1 d . .
H2T H 0.8907(4) 0.2472(6) 0.2564(5) 0.103 Uiso 1 calc R .
C3T C 0.9088(4) 0.3430(5) 0.1124(5) 0.089(2) Uani 1 d . .
H3T H 0.8640(4) 0.4051(5) 0.1229(5) 0.107 Uiso 1 calc R .
C5T C 1.0273(3) 0.2492(5) 0.0039(4) 0.0747(14) Uani 1 d . .
H5T H 1.0619(3) 0.2503(5) -0.0612(4) 0.090 Uiso 1 calc R .
C6T C 1.0433(3) 0.1575(4) 0.0812(4) 0.0658(12) Uani 1 d . .
C7T C 1.1125(3) 0.0616(5) 0.0656(5) 0.090(2) Uani 1 d . .
H7T1 H 1.1017(16) -0.0070(15) 0.1161(22) 0.136 Uiso 1 calc R .
H7T2 H 1.1751(3) 0.0947(10) 0.0827(30) 0.136 Uiso 1 calc R .
H7T3 H 1.1070(17) 0.0330(23) -0.0124(9) 0.136 Uiso 1 calc R .

loop_
_atom_type_symbol
_atom_type_description
_atom_type_scat_dispersion_real
_atom_type_scat_dispersion_imag
_atom_type_scat_source
C C 0.0033 0.0016 'International Tables Vol C Tables 4.2.6.8 and 6.1.1.4'
H H 0.0000 0.0000 'International Tables Vol C Tables 4.2.6.8 and 6.1.1.4'
N N 0.0061 0.0033 'International Tables Vol C Tables 4.2.6.8 and 6.1.1.4'
Mn Mn 0.3368 0.7283 'International Tables Vol C Tables 4.2.6.8 and 6.1.1.4'

loop_
_geom_angle_atom_site_label_1
_geom_angle_atom_site_label_2
_geom_angle_atom_site_label_3
_geom_angle
_geom_angle_site_symmetry_1
_geom_angle_site_symmetry_3
_geom_angle_publ_flag
N2 Mn1 N2 94.58(10) . 3_675 ?
N2 Mn1 N1 76.28(9) . . ?
N2 Mn1 N1 96.60(9) 3_675 . ?
N2 Mn1 C14 156.94(13) . . ?
N2 Mn1 C14 102.26(15) 3_675 . ?
N1 Mn1 C14 116.7(2) . . ?
N2 Mn1 C15 131.5(2) . . ?
N2 Mn1 C15 133.8(2) 3_675 . ?
N1 Mn1 C15 96.34(12) . . ?
C14 Mn1 C15 33.7(2) . . ?
N2 Mn1 C13 129.81(14) . . ?
N2 Mn1 C13 97.30(12) 3_675 . ?
N1 Mn1 C13 148.96(13) . . ?
C14 Mn1 C13 32.9(2) . . ?
C15 Mn1 C13 54.71(14) . . ?
N2 Mn1 C11 104.49(13) . . ?
N2 Mn1 C11 150.82(12) 3_675 . ?
N1 Mn1 C11 109.14(12) . . ?
C14 Mn1 C11 54.20(15) . . ?
C15 Mn1 C11 32.25(15) . . ?
C13 Mn1 C11 53.52(13) . . ?
N2 Mn1 C12 104.04(12) . . ?
N2 Mn1 C12 121.97(12) 3_675 . ?
N1 Mn1 C12 140.95(12) . . ?
C14 Mn1 C12 53.54(14) . . ?
C15 Mn1 C12 53.59(13) . . ?
C13 Mn1 C12 31.74(13) . . ?
C11 Mn1 C12 32.09(13) . . ?
N2 Mn1 Mn1 48.05(8) . 3_675 ?
N2 Mn1 Mn1 46.53(7) 3_675 3_675 ?
N1 Mn1 Mn1 85.02(7) . 3_675 ?
C14 Mn1 Mn1 145.92(15) . 3_675 ?
C15 Mn1 Mn1 178.45(11) . 3_675 ?
C13 Mn1 Mn1 124.12(10) . 3_675 ?
C11 Mn1 Mn1 146.46(12) . 3_675 ?
C12 Mn1 Mn1 124.86(9) . 3_675 ?
C2 N1 C6 118.3(3) . . ?
C2 N1 Mn1 128.8(2) . . ?
C6 N1 Mn1 112.5(2) . . ?
C7 N2 Mn1 113.3(2) . . ?
C7 N2 Mn1 113.7(2) . 3_675 ?
Mn1 N2 Mn1 85.42(10) . 3_675 ?
N1 C2 C3 123.0(3) . . ?
C4 C3 C2 119.3(3) . . ?
C3 C4 C5 120.4(3) . . ?
C3T C4T C5T 121.0(5) . . ?
C4 C5 C10 124.1(3) . . ?
C4 C5 C6 117.1(3) . . ?
C10 C5 C6 118.9(3) . . ?
N1 C6 C7 116.5(3) . . ?
N1 C6 C5 122.0(3) . . ?
C7 C6 C5 121.5(3) . . ?
C8 C7 C6 116.7(3) . . ?
C8 C7 N2 126.0(3) . . ?
C6 C7 N2 117.2(3) . . ?
C9 C8 C7 121.3(3) . . ?
C8 C9 C10 122.2(3) . . ?
C9 C10 C5 119.2(3) . . ?
C15 C11 C12 108.4(4) . . ?
C15 C11 Mn1 71.9(2) . . ?
C12 C11 Mn1 74.6(2) . . ?
C11 C12 C13 109.1(4) . . ?
C11 C12 Mn1 73.3(2) . . ?
C13 C12 Mn1 72.8(2) . . ?
C14 C13 C12 107.8(4) . . ?
C14 C13 Mn1 71.5(2) . . ?
C12 C13 Mn1 75.5(2) . . ?
C13 C14 C15 107.6(4) . . ?
C13 C14 Mn1 75.6(2) . . ?
C15 C14 Mn1 73.8(2) . . ?
C11 C15 C14 107.1(4) . . ?
C11 C15 Mn1 75.9(2) . . ?
C14 C15 Mn1 72.4(2) . . ?
C2T C1T C6T 120.2(5) . . ?
C1T C2T C3T 122.4(5) . . ?
C4T C3T C2T 116.7(5) . . ?
C6T C5T C4T 122.0(5) . . ?
C5T C6T C7T 121.6(5) . . ?
C5T C6T C1T 117.7(5) . . ?
C7T C6T C1T 120.7(5) . . ?

loop_
_geom_bond_atom_site_label_1
_geom_bond_atom_site_label_2
_geom_bond_distance
_geom_bond_site_symmetry_2
_geom_bond_publ_flag
Mn1 N2 2.143(3) . ?
Mn1 N2 2.197(3) 3_675 ?
Mn1 N1 2.219(2) . ?
Mn1 C14 2.429(4) . ?
Mn1 C15 2.448(4) . ?
Mn1 C13 2.482(4) . ?
Mn1 C11 2.497(4) . ?
Mn1 C12 2.515(4) . ?
Mn1 Mn1 2.9440(10) 3_675 ?
N1 C2 1.325(4) . ?
N1 C6 1.381(4) . ?
N2 C7 1.392(4) . ?
N2 Mn1 2.197(3) 3_675 ?
C2 C3 1.401(5) . ?
C3 C4 1.358(5) . ?
C4 C5 1.413(5) . ?
C4T C3T 1.382(7) . ?
C4T C5T 1.383(7) . ?
C5 C10 1.416(5) . ?
C5 C6 1.411(4) . ?
C6 C7 1.436(4) . ?
C7 C8 1.388(4) . ?
C8 C9 1.397(5) . ?
C9 C10 1.362(5) . ?
C11 C15 1.374(6) . ?
C11 C12 1.385(5) . ?
C12 C13 1.367(6) . ?
C13 C14 1.391(6) . ?
C14 C15 1.416(7) . ?
C1T C2T 1.360(7) . ?
C1T C6T 1.407(6) . ?
C2T C3T 1.393(7) . ?
C5T C6T 1.358(6) . ?
C6T C7T 1.450(6) . ?
